data_7710748
loop_
_publ_author_name
'Duan, Jingui'
'Dong, Qiubing'
'Ge, Kai'
'Zhang, Mingxing'
'Wang, Huijie'

_publ_section_title
;
 Rotation Configuration Control of the sp2 Bond in
 Diimidazole&#x2212;dicarboxylate Linker for Isomerism of Porous
 Coordination Polymers
;
_journal_name_full 'Dalton Transactions'
_journal_paper_doi 10.1039/D2DT01982E
_journal_year 2022
_chemical_formula_sum 'C66 H48 Cu3 N12 O12'
_chemical_formula_weight 1391.78
_space_group_crystal_system monoclinic
_space_group_IT_number 15
_space_group_name_Hall '-I 2ya'
_space_group_name_H-M_alt 'I 1 2/a 1'
_atom_sites_solution_hydrogens geom
_audit_creation_method SHELXL-2013
_audit_update_record
;
2022-04-14 deposited with the CCDC.	2022-07-15 downloaded from the CCDC.
;
_cell_angle_alpha 90
_cell_angle_beta 100.577(4)
_cell_angle_gamma 90
_cell_formula_units_Z 4
_cell_length_a 19.0772(6)
_cell_length_b 32.4115(10)
_cell_length_c 19.4415(15)
_cell_measurement_reflns_used 11176
_cell_measurement_temperature 293(2)
_cell_measurement_theta_max 27.876
_cell_measurement_theta_min 2.2740
_cell_volume 11816.8(11)
_computing_structure_refinement 'SHELXL-2013 (Sheldrick, 2013)'
_diffrn_ambient_temperature 293(2)
_diffrn_measured_fraction_theta_full 0.994
_diffrn_measured_fraction_theta_max 1.000
_diffrn_measurement_device_type 'Rigaku (Mo) X-ray Source'
_diffrn_radiation_type MoK\a
_diffrn_radiation_wavelength 0.71073
_diffrn_reflns_av_R_equivalents 0.0526
_diffrn_reflns_av_unetI/netI 0.0659
_diffrn_reflns_Laue_measured_fraction_full 0.994
_diffrn_reflns_Laue_measured_fraction_max 1.000
_diffrn_reflns_limit_h_max 22
_diffrn_reflns_limit_h_min -22
_diffrn_reflns_limit_k_max 38
_diffrn_reflns_limit_k_min -36
_diffrn_reflns_limit_l_max 23
_diffrn_reflns_limit_l_min -19
_diffrn_reflns_number 40509
_diffrn_reflns_point_group_measured_fraction_full 0.994
_diffrn_reflns_point_group_measured_fraction_max 1.000
_diffrn_reflns_theta_full 25.242
_diffrn_reflns_theta_max 25.199
_diffrn_reflns_theta_min 1.863
_exptl_absorpt_coefficient_mu 0.574
_exptl_crystal_colour blue
_exptl_crystal_density_diffrn 0.782
_exptl_crystal_description block
_exptl_crystal_F_000 2844
_exptl_crystal_size_max 0.080
_exptl_crystal_size_mid 0.080
_exptl_crystal_size_min 0.060
_refine_diff_density_max 0.536
_refine_diff_density_min -0.436
_refine_diff_density_rms 0.075
_refine_ls_extinction_coef 0.00016(6)
_refine_ls_extinction_expression Fc^*^=kFc[1+0.001xFc^2^\l^3^/sin(2\q)]^-1/4^
_refine_ls_extinction_method SHELXL
_refine_ls_goodness_of_fit_ref 1.035
_refine_ls_hydrogen_treatment constr
_refine_ls_matrix_type full
_refine_ls_number_parameters 426
_refine_ls_number_reflns 10653
_refine_ls_number_restraints 738
_refine_ls_restrained_S_all 1.002
_refine_ls_R_factor_all 0.0858
_refine_ls_R_factor_gt 0.0602
_refine_ls_shift/su_max 0.043
_refine_ls_shift/su_mean 0.001
_refine_ls_structure_factor_coef Fsqd
_refine_ls_weighting_details
;
 w=1/[\s^2^(Fo^2^)+(0.1351P)^2^+3.1325P]
 where P=(Fo^2^+2Fc^2^)/3
;
_refine_ls_weighting_scheme calc
_refine_ls_wR_factor_gt 0.2026
_refine_ls_wR_factor_ref 0.2124
_reflns_Friedel_coverage 0.000
_reflns_number_gt 7046
_reflns_number_total 10653
_reflns_threshold_expression 'I > 2\s(I)'
_cod_data_source_file d2dt01982e2.cif
_cod_data_source_block as
_cod_original_sg_symbol_H-M 'I 2/a'
_cod_database_code 7710748
_shelx_space_group_comment
;
The symmetry employed for this shelxl refinement is uniquely defined
by the following loop, which should always be used as a source of
symmetry information in preference to the above space-group names.
They are only intended as comments.
;
_shelx_estimated_absorpt_t_min 0.956
_shelx_estimated_absorpt_t_max 0.966
_platon_squeeze_void_probe_radius 1.20
_shelxl_version_number 2013-2

loop_
_space_group_symop_operation_xyz
'x, y, z'
'-x+1/2, y, -z'
'x+1/2, y+1/2, z+1/2'
'-x+1, y+1/2, -z+1/2'
'-x, -y, -z'
'x-1/2, -y, z'
'-x+1/2, -y+1/2, -z+1/2'
'x, -y+1/2, z+1/2'

loop_
_atom_site_label
_atom_site_type_symbol
_atom_site_fract_x
_atom_site_fract_y
_atom_site_fract_z
_atom_site_U_iso_or_equiv
_atom_site_adp_type
_atom_site_occupancy
_atom_site_site_symmetry_order
_atom_site_calc_flag
_atom_site_refinement_flags_posn
_atom_site_refinement_flags_adp
_atom_site_refinement_flags_occupancy
_atom_site_disorder_assembly
_atom_site_disorder_group
C1 C 0.6547(2) 0.11644(13) 0.2491(2) 0.0520(11) Uani 1 1 d . U . . .
C2 C 0.7232(2) 0.10216(12) 0.2937(2) 0.0492(10) Uani 1 1 d . U . . .
C3 C 0.7230(2) 0.06719(13) 0.3348(2) 0.0501(10) Uani 1 1 d . U . . .
H3 H 0.6802 0.0540 0.3370 0.060 Uiso 1 1 calc R U . . .
C4 C 0.7869(2) 0.05182(12) 0.3728(2) 0.0485(10) Uani 1 1 d . U . . .
C5 C 0.8495(2) 0.07210(12) 0.3706(2) 0.0487(10) Uani 1 1 d . U . . .
H5 H 0.8919 0.0617 0.3959 0.058 Uiso 1 1 calc R U . . .
C6 C 0.8512(2) 0.10844(12) 0.3309(2) 0.0474(10) Uani 1 1 d . U . . .
C7 C 0.7870(2) 0.12181(12) 0.2914(2) 0.0488(10) Uani 1 1 d . U . . .
H7 H 0.7870 0.1447 0.2626 0.059 Uiso 1 1 calc R U . . .
C8 C 0.7852(2) 0.01376(12) 0.4157(2) 0.0511(11) Uani 1 1 d . U . . .
C9 C 0.9183(2) 0.13152(12) 0.3323(2) 0.0447(10) Uani 1 1 d . U . . .
C10 C 0.9845(2) 0.11213(12) 0.3476(2) 0.0460(10) Uani 1 1 d . U . . .
H10 H 0.9872 0.0839 0.3558 0.055 Uiso 1 1 calc R U . . .
C11 C 1.0461(2) 0.13491(12) 0.3507(2) 0.0420(9) Uani 1 1 d . U . . .
C12 C 1.0447(2) 0.17598(12) 0.3357(2) 0.0463(10) Uani 1 1 d . U . . .
H12 H 1.0866 0.1908 0.3365 0.056 Uiso 1 1 calc R U . . .
C13 C 0.9788(2) 0.19498(11) 0.3194(2) 0.0440(10) Uani 1 1 d . U . . .
C14 C 0.9164(2) 0.17330(12) 0.3171(2) 0.0465(10) Uani 1 1 d . U . . .
H14 H 0.8728 0.1868 0.3053 0.056 Uiso 1 1 calc R U . . .
C15 C 1.1389(2) 0.09648(11) 0.4313(2) 0.0420(9) Uani 1 1 d . U . . .
C16 C 1.1006(2) 0.09586(14) 0.4907(2) 0.0589(12) Uani 1 1 d . U . . .
H16A H 1.0679 0.0731 0.4855 0.088 Uiso 1 1 calc R U . . .
H16B H 1.0747 0.1212 0.4916 0.088 Uiso 1 1 calc R U . . .
H16C H 1.1343 0.0929 0.5336 0.088 Uiso 1 1 calc R U . . .
C17 C 1.2178(3) 0.08902(15) 0.3671(3) 0.0626(12) Uani 1 1 d . U . . .
H17 H 1.2595 0.0811 0.3524 0.075 Uiso 1 1 calc R U . . .
C18 C 1.1648(2) 0.11038(16) 0.3286(3) 0.0653(13) Uani 1 1 d . U . . .
H18 H 1.1625 0.1201 0.2833 0.078 Uiso 1 1 calc R U . . .
C19 C 1.0055(4) 0.25948(15) 0.2578(3) 0.0870(19) Uani 1 1 d . U . . .
H19 H 1.0287 0.2481 0.2242 0.104 Uiso 1 1 calc R U . . .
C20 C 0.9940(3) 0.29986(15) 0.2687(3) 0.0817(17) Uani 1 1 d . U . . .
H20 H 1.0078 0.3214 0.2423 0.098 Uiso 1 1 calc R U . . .
C21 C 0.9493(2) 0.26701(12) 0.3442(2) 0.0430(9) Uani 1 1 d . U . . .
C22 C 0.9140(4) 0.25732(15) 0.4051(3) 0.093(2) Uani 1 1 d . U . . .
H22A H 0.9455 0.2409 0.4385 0.139 Uiso 1 1 calc R U . . .
H22B H 0.8707 0.2423 0.3890 0.139 Uiso 1 1 calc R U . . .
H22C H 0.9031 0.2825 0.4268 0.139 Uiso 1 1 calc R U . . .
C23 C 0.6992(2) 0.08930(12) 0.0280(3) 0.0517(11) Uani 1 1 d . U . . .
C24 C 0.7500 0.11036(17) 0.0000 0.0527(16) Uani 1 2 d S TU P . .
H24 H 0.7500 0.1391 0.0000 0.063 Uiso 1 2 calc R U P . .
C25 C 0.6993(2) 0.04635(12) 0.0281(2) 0.0494(10) Uani 1 1 d . U . . .
H25 H 0.6651 0.0321 0.0471 0.059 Uiso 1 1 calc R U . . .
C26 C 0.7500 0.02465(16) 0.0000 0.0437(13) Uani 1 2 d S TU P . .
C27 C 0.7500 -0.02124(16) 0.0000 0.0439(13) Uani 1 2 d S TU P . .
C28 C 0.68655(19) -0.04306(12) -0.0124(2) 0.0439(10) Uani 1 1 d . U . . .
H28 H 0.6435 -0.0288 -0.0209 0.053 Uiso 1 1 calc R U . . .
C29 C 0.68641(18) -0.08530(12) -0.0125(2) 0.0423(9) Uani 1 1 d . U . . .
C30 C 0.7500 -0.10723(17) 0.0000 0.0443(13) Uani 1 2 d S TU P . .
H30 H 0.7500 -0.1359 0.0000 0.053 Uiso 1 2 calc R U P . .
C31 C 0.6065(3) -0.14004(17) 0.0150(3) 0.0852(18) Uani 1 1 d . U . . .
H31 H 0.6333 -0.1490 0.0573 0.102 Uiso 1 1 calc R U . . .
C32 C 0.5456(3) -0.15586(17) -0.0181(3) 0.0842(18) Uani 1 1 d . U . . .
H32 H 0.5227 -0.1785 -0.0026 0.101 Uiso 1 1 calc R U . . .
C33 C 0.5689(2) -0.10692(12) -0.0808(2) 0.0458(10) Uani 1 1 d . U . . .
C34 C 0.5634(3) -0.0752(3) -0.1378(3) 0.118(3) Uani 1 1 d . U . . .
H34A H 0.5371 -0.0865 -0.1805 0.178 Uiso 1 1 calc R U . . .
H34B H 0.6104 -0.0677 -0.1443 0.178 Uiso 1 1 calc R U . . .
H34C H 0.5392 -0.0513 -0.1249 0.178 Uiso 1 1 calc R U . . .
C35 C 0.6459(2) 0.11354(13) 0.0595(2) 0.0481(10) Uani 1 1 d . U . . .
Cu1 Cu 1.2500 0.04078(2) 0.5000 0.0390(2) Uani 1 2 d S TU P . .
Cu2 Cu 0.57008(2) 0.14328(2) 0.14032(3) 0.04046(19) Uani 1 1 d . U . . .
N1 N 0.97597(16) 0.23898(9) 0.30665(17) 0.0418(8) Uani 1 1 d . U . . .
N2 N 0.96038(16) 0.30460(9) 0.32225(18) 0.0405(8) Uani 1 1 d . U . . .
N3 N 1.11441(17) 0.11487(10) 0.37002(17) 0.0430(8) Uani 1 1 d . U . . .
N4 N 1.20193(15) 0.08045(9) 0.43138(17) 0.0404(8) Uani 1 1 d . U . . .
N5 N 0.62175(16) -0.10840(9) -0.02475(18) 0.0419(8) Uani 1 1 d . U . . .
N6 N 0.52126(15) -0.13464(9) -0.07736(18) 0.0420(8) Uani 1 1 d . U . . .
O1 O 0.59749(14) 0.10012(9) 0.25343(16) 0.0528(7) Uani 1 1 d . U . . .
O2 O 0.66145(14) 0.14510(8) 0.20562(16) 0.0502(7) Uani 1 1 d . U . . .
O3 O 0.72484(15) 0.00336(8) 0.43073(15) 0.0515(7) Uani 1 1 d . U . . .
O4 O 0.83998(15) -0.00630(9) 0.43570(18) 0.0614(8) Uani 1 1 d . U . . .
O5 O 0.60984(13) 0.09428(7) 0.09807(16) 0.0483(7) Uani 1 1 d . U . . .
O6 O 0.64099(16) 0.15131(8) 0.04983(17) 0.0553(8) Uani 1 1 d . U . . .

loop_
_atom_site_aniso_label
_atom_site_aniso_U_11
_atom_site_aniso_U_22
_atom_site_aniso_U_33
_atom_site_aniso_U_23
_atom_site_aniso_U_13
_atom_site_aniso_U_12
C1 0.046(3) 0.035(2) 0.069(3) 0.003(2) -0.004(2) 0.013(2)
C2 0.041(2) 0.038(2) 0.063(3) 0.004(2) -0.0047(19) 0.0077(19)
C3 0.042(2) 0.040(2) 0.064(3) -0.001(2) -0.001(2) 0.0005(19)
C4 0.042(2) 0.037(2) 0.061(3) 0.0006(19) -0.0057(19) -0.0031(19)
C5 0.047(2) 0.035(2) 0.058(3) 0.0044(19) -0.0057(19) 0.0087(19)
C6 0.041(2) 0.031(2) 0.066(3) 0.0053(19) -0.0014(19) 0.0045(18)
C7 0.051(2) 0.030(2) 0.060(3) 0.0069(19) -0.003(2) 0.0027(19)
C8 0.051(3) 0.029(2) 0.067(3) 0.008(2) -0.006(2) 0.004(2)
C9 0.043(2) 0.031(2) 0.054(2) 0.0027(18) -0.0066(18) 0.0046(18)
C10 0.047(2) 0.030(2) 0.057(3) -0.0010(18) 0.0002(19) 0.0062(18)
C11 0.036(2) 0.036(2) 0.052(2) 0.0015(18) 0.0011(17) 0.0104(17)
C12 0.039(2) 0.039(2) 0.058(3) 0.0009(19) 0.0008(18) 0.0009(18)
C13 0.047(2) 0.031(2) 0.053(2) 0.0017(18) 0.0052(18) 0.0044(18)
C14 0.043(2) 0.035(2) 0.057(3) 0.0040(19) -0.0030(18) 0.0079(18)
C15 0.037(2) 0.031(2) 0.056(3) 0.0018(18) 0.0031(18) 0.0077(17)
C16 0.051(3) 0.060(3) 0.065(3) 0.013(2) 0.009(2) 0.021(2)
C17 0.050(3) 0.064(3) 0.075(3) 0.000(3) 0.015(2) 0.017(2)
C18 0.053(3) 0.082(3) 0.061(3) 0.013(3) 0.011(2) 0.019(3)
C19 0.131(5) 0.046(3) 0.100(4) 0.009(3) 0.064(4) 0.011(3)
C20 0.126(5) 0.040(3) 0.094(4) 0.017(3) 0.059(4) 0.012(3)
C21 0.038(2) 0.034(2) 0.056(2) 0.0055(19) 0.0052(18) 0.0023(18)
C22 0.136(6) 0.038(3) 0.124(5) 0.003(3) 0.074(4) -0.003(3)
C23 0.034(2) 0.036(2) 0.086(3) 0.001(2) 0.012(2) 0.0050(18)
C24 0.043(3) 0.027(3) 0.089(5) 0.000 0.015(3) 0.000
C25 0.035(2) 0.037(2) 0.075(3) 0.001(2) 0.007(2) -0.0050(18)
C26 0.032(3) 0.031(3) 0.068(4) 0.000 0.010(3) 0.000
C27 0.034(3) 0.034(3) 0.063(4) 0.000 0.006(3) 0.000
C28 0.0235(19) 0.037(2) 0.068(3) -0.0032(19) 0.0001(17) 0.0052(16)
C29 0.0264(19) 0.037(2) 0.059(2) 0.0046(18) -0.0043(17) -0.0022(16)
C30 0.038(3) 0.031(3) 0.062(4) 0.000 0.004(3) 0.000
C31 0.060(3) 0.088(4) 0.097(4) 0.038(3) -0.013(3) -0.022(3)
C32 0.061(3) 0.072(3) 0.104(4) 0.037(3) -0.023(3) -0.032(3)
C33 0.032(2) 0.044(2) 0.059(3) 0.004(2) 0.0032(18) -0.0080(18)
C34 0.077(4) 0.164(7) 0.097(4) 0.054(5) -0.029(3) -0.064(4)
C35 0.033(2) 0.038(2) 0.073(3) 0.000(2) 0.007(2) 0.0018(18)
Cu1 0.0228(3) 0.0284(4) 0.0620(5) 0.000 -0.0020(3) 0.000
Cu2 0.0266(3) 0.0272(3) 0.0650(4) 0.0059(2) 0.0015(2) -0.00004(18)
N1 0.0379(18) 0.0287(16) 0.059(2) 0.0030(15) 0.0087(15) 0.0047(14)
N2 0.0316(16) 0.0293(17) 0.058(2) 0.0061(15) 0.0007(15) 0.0019(13)
N3 0.0402(18) 0.0361(17) 0.053(2) 0.0012(15) 0.0082(15) 0.0077(15)
N4 0.0307(17) 0.0327(17) 0.058(2) 0.0029(15) 0.0073(14) 0.0043(14)
N5 0.0311(17) 0.0300(16) 0.062(2) 0.0072(15) 0.0018(15) -0.0047(14)
N6 0.0262(16) 0.0309(16) 0.066(2) 0.0057(15) 0.0014(15) -0.0021(13)
O1 0.0318(15) 0.0492(17) 0.074(2) 0.0087(15) 0.0005(13) 0.0026(13)
O2 0.0353(15) 0.0346(15) 0.073(2) 0.0109(14) -0.0093(13) 0.0041(12)
O3 0.0409(16) 0.0377(15) 0.0692(19) 0.0095(14) -0.0078(13) -0.0045(13)
O4 0.0421(16) 0.0478(17) 0.090(2) 0.0243(16) 0.0008(15) 0.0080(14)
O5 0.0316(14) 0.0277(14) 0.085(2) 0.0034(14) 0.0102(14) 0.0010(11)
O6 0.0553(18) 0.0295(15) 0.085(2) 0.0044(14) 0.0235(16) 0.0039(13)

loop_
_atom_type_symbol
_atom_type_description
_atom_type_scat_dispersion_real
_atom_type_scat_dispersion_imag
_atom_type_scat_source
C C 0.0033 0.0016 'International Tables Vol C Tables 4.2.6.8 and 6.1.1.4'
H H 0.0000 0.0000 'International Tables Vol C Tables 4.2.6.8 and 6.1.1.4'
Cu Cu 0.3201 1.2651 'International Tables Vol C Tables 4.2.6.8 and 6.1.1.4'
N N 0.0061 0.0033 'International Tables Vol C Tables 4.2.6.8 and 6.1.1.4'
O O 0.0106 0.0060 'International Tables Vol C Tables 4.2.6.8 and 6.1.1.4'

loop_
_geom_angle_atom_site_label_1
_geom_angle_atom_site_label_2
_geom_angle_atom_site_label_3
_geom_angle
_geom_angle_site_symmetry_1
_geom_angle_site_symmetry_3
_geom_angle_publ_flag
O1 C1 O2 123.8(4) . . ?
O1 C1 C2 121.1(4) . . ?
O2 C1 C2 115.0(4) . . ?
C7 C2 C3 119.4(4) . . ?
C7 C2 C1 121.2(4) . . ?
C3 C2 C1 119.3(4) . . ?
C2 C3 C4 120.1(4) . . ?
C2 C3 H3 119.9 . . ?
C4 C3 H3 119.9 . . ?
C5 C4 C3 119.6(4) . . ?
C5 C4 C8 121.4(4) . . ?
C3 C4 C8 119.0(4) . . ?
C4 C5 C6 121.6(4) . . ?
C4 C5 H5 119.2 . . ?
C6 C5 H5 119.2 . . ?
C7 C6 C5 117.1(4) . . ?
C7 C6 C9 121.6(4) . . ?
C5 C6 C9 121.2(3) . . ?
C2 C7 C6 122.0(4) . . ?
C2 C7 H7 119.0 . . ?
C6 C7 H7 119.0 . . ?
O4 C8 O3 122.3(4) . . ?
O4 C8 C4 120.6(4) . . ?
O3 C8 C4 117.1(3) . . ?
C14 C9 C10 118.3(4) . . ?
C14 C9 C6 120.1(3) . . ?
C10 C9 C6 121.6(3) . . ?
C11 C10 C9 120.0(4) . . ?
C11 C10 H10 120.0 . . ?
C9 C10 H10 120.0 . . ?
C12 C11 C10 122.0(3) . . ?
C12 C11 N3 118.6(4) . . ?
C10 C11 N3 119.4(3) . . ?
C11 C12 C13 117.8(4) . . ?
C11 C12 H12 121.1 . . ?
C13 C12 H12 121.1 . . ?
C14 C13 C12 121.6(4) . . ?
C14 C13 N1 119.5(3) . . ?
C12 C13 N1 118.8(4) . . ?
C13 C14 C9 120.2(4) . . ?
C13 C14 H14 119.9 . . ?
C9 C14 H14 119.9 . . ?
N4 C15 N3 110.4(4) . . ?
N4 C15 C16 125.4(4) . . ?
N3 C15 C16 124.1(3) . . ?
C15 C16 H16A 109.5 . . ?
C15 C16 H16B 109.5 . . ?
H16A C16 H16B 109.5 . . ?
C15 C16 H16C 109.5 . . ?
H16A C16 H16C 109.5 . . ?
H16B C16 H16C 109.5 . . ?
C18 C17 N4 110.2(4) . . ?
C18 C17 H17 124.9 . . ?
N4 C17 H17 124.9 . . ?
C17 C18 N3 105.5(4) . . ?
C17 C18 H18 127.3 . . ?
N3 C18 H18 127.3 . . ?
C20 C19 N1 105.3(5) . . ?
C20 C19 H19 127.3 . . ?
N1 C19 H19 127.3 . . ?
N2 C20 C19 110.5(4) . . ?
N2 C20 H20 124.8 . . ?
C19 C20 H20 124.8 . . ?
N2 C21 N1 110.8(4) . . ?
N2 C21 C22 124.8(4) . . ?
N1 C21 C22 124.4(4) . . ?
C21 C22 H22A 109.5 . . ?
C21 C22 H22B 109.5 . . ?
H22A C22 H22B 109.5 . . ?
C21 C22 H22C 109.5 . . ?
H22A C22 H22C 109.5 . . ?
H22B C22 H22C 109.5 . . ?
C24 C23 C25 119.7(4) . . ?
C24 C23 C35 118.7(4) . . ?
C25 C23 C35 121.6(4) . . ?
C23 C24 C23 120.5(5) . 2_655 ?
C23 C24 H24 119.7 . . ?
C23 C24 H24 119.7 2_655 . ?
C26 C25 C23 120.5(4) . . ?
C26 C25 H25 119.7 . . ?
C23 C25 H25 119.7 . . ?
C25 C26 C25 119.0(5) 2_655 . ?
C25 C26 C27 120.5(3) 2_655 . ?
C25 C26 C27 120.5(3) . . ?
C28 C27 C28 118.6(5) 2_655 . ?
C28 C27 C26 120.7(2) 2_655 . ?
C28 C27 C26 120.7(2) . . ?
C29 C28 C27 120.8(4) . . ?
C29 C28 H28 119.6 . . ?
C27 C28 H28 119.6 . . ?
C28 C29 C30 120.7(4) . . ?
C28 C29 N5 121.8(3) . . ?
C30 C29 N5 117.5(4) . . ?
C29 C30 C29 118.4(5) . 2_655 ?
C29 C30 H30 120.8 . . ?
C29 C30 H30 120.8 2_655 . ?
C32 C31 N5 106.2(5) . . ?
C32 C31 H31 126.9 . . ?
N5 C31 H31 126.9 . . ?
C31 C32 N6 110.6(4) . . ?
C31 C32 H32 124.7 . . ?
N6 C32 H32 124.7 . . ?
N6 C33 N5 111.4(3) . . ?
N6 C33 C34 124.1(4) . . ?
N5 C33 C34 124.3(4) . . ?
C33 C34 H34A 109.5 . . ?
C33 C34 H34B 109.5 . . ?
H34A C34 H34B 109.5 . . ?
C33 C34 H34C 109.5 . . ?
H34A C34 H34C 109.5 . . ?
H34B C34 H34C 109.5 . . ?
O6 C35 O5 122.7(4) . . ?
O6 C35 C23 119.5(4) . . ?
O5 C35 C23 117.7(4) . . ?
O6 C35 Cu2 71.3(2) . . ?
O5 C35 Cu2 51.96(19) . . ?
C23 C35 Cu2 165.0(3) . . ?
N4 Cu1 N4 97.80(18) 2_756 . ?
N4 Cu1 O3 166.44(12) 2_756 6_655 ?
N4 Cu1 O3 89.20(12) . 6_655 ?
N4 Cu1 O3 89.20(12) 2_756 5_756 ?
N4 Cu1 O3 166.44(12) . 5_756 ?
O3 Cu1 O3 86.43(17) 6_655 5_756 ?
N6 Cu2 O2 173.39(12) 5_655 . ?
N6 Cu2 N2 93.71(13) 5_655 7_655 ?
O2 Cu2 N2 91.29(12) . 7_655 ?
N6 Cu2 O5 89.46(12) 5_655 . ?
O2 Cu2 O5 86.03(11) . . ?
N2 Cu2 O5 173.19(12) 7_655 . ?
N6 Cu2 O6 96.49(13) 5_655 . ?
O2 Cu2 O6 85.32(12) . . ?
N2 Cu2 O6 114.73(12) 7_655 . ?
O5 Cu2 O6 58.84(10) . . ?
N6 Cu2 C35 95.91(14) 5_655 . ?
O2 Cu2 C35 82.57(13) . . ?
N2 Cu2 C35 143.36(14) 7_655 . ?
O5 Cu2 C35 30.02(12) . . ?
O6 Cu2 C35 29.00(11) . . ?
C21 N1 C19 107.4(3) . . ?
C21 N1 C13 126.0(3) . . ?
C19 N1 C13 126.3(4) . . ?
C21 N2 C20 106.0(3) . . ?
C21 N2 Cu2 126.6(3) . 7_655 ?
C20 N2 Cu2 127.3(3) . 7_655 ?
C15 N3 C18 108.0(3) . . ?
C15 N3 C11 125.7(3) . . ?
C18 N3 C11 126.3(3) . . ?
C15 N4 C17 106.0(3) . . ?
C15 N4 Cu1 125.2(3) . . ?
C17 N4 Cu1 127.0(3) . . ?
C33 N5 C31 106.4(3) . . ?
C33 N5 C29 128.0(3) . . ?
C31 N5 C29 125.1(4) . . ?
C33 N6 C32 105.3(3) . . ?
C33 N6 Cu2 128.5(3) . 5_655 ?
C32 N6 Cu2 126.0(3) . 5_655 ?
C1 O2 Cu2 102.8(2) . . ?
C8 O3 Cu1 103.3(2) . 5_756 ?
C35 O5 Cu2 98.0(2) . . ?
C35 O6 Cu2 79.7(3) . . ?

loop_
_geom_bond_atom_site_label_1
_geom_bond_atom_site_label_2
_geom_bond_distance
_geom_bond_site_symmetry_2
_geom_bond_publ_flag
C1 O1 1.230(5) . ?
C1 O2 1.278(5) . ?
C1 C2 1.503(5) . ?
C2 C7 1.382(6) . ?
C2 C3 1.387(6) . ?
C3 C4 1.396(6) . ?
C3 H3 0.9300 . ?
C4 C5 1.371(6) . ?
C4 C8 1.493(6) . ?
C5 C6 1.412(6) . ?
C5 H5 0.9300 . ?
C6 C7 1.389(5) . ?
C6 C9 1.478(6) . ?
C7 H7 0.9300 . ?
C8 O4 1.231(5) . ?
C8 O3 1.285(5) . ?
C9 C14 1.385(5) . ?
C9 C10 1.394(5) . ?
C10 C11 1.380(6) . ?
C10 H10 0.9300 . ?
C11 C12 1.362(5) . ?
C11 N3 1.442(5) . ?
C12 C13 1.383(5) . ?
C12 H12 0.9300 . ?
C13 C14 1.377(6) . ?
C13 N1 1.446(5) . ?
C14 H14 0.9300 . ?
C15 N4 1.310(5) . ?
C15 N3 1.337(5) . ?
C15 C16 1.475(6) . ?
C16 H16A 0.9600 . ?
C16 H16B 0.9600 . ?
C16 H16C 0.9600 . ?
C17 C18 1.336(6) . ?
C17 N4 1.367(6) . ?
C17 H17 0.9300 . ?
C18 N3 1.370(6) . ?
C18 H18 0.9300 . ?
C19 C20 1.350(7) . ?
C19 N1 1.362(6) . ?
C19 H19 0.9300 . ?
C20 N2 1.329(6) . ?
C20 H20 0.9300 . ?
C21 N2 1.320(5) . ?
C21 N1 1.324(5) . ?
C21 C22 1.499(7) . ?
C22 H22A 0.9600 . ?
C22 H22B 0.9600 . ?
C22 H22C 0.9600 . ?
C23 C24 1.376(5) . ?
C23 C25 1.392(5) . ?
C23 C35 1.502(6) . ?
C24 C23 1.376(5) 2_655 ?
C24 H24 0.9300 . ?
C25 C26 1.386(5) . ?
C25 H25 0.9300 . ?
C26 C25 1.386(5) 2_655 ?
C26 C27 1.487(7) . ?
C27 C28 1.384(5) 2_655 ?
C27 C28 1.384(5) . ?
C28 C29 1.369(5) . ?
C28 H28 0.9300 . ?
C29 C30 1.388(5) . ?
C29 N5 1.425(5) . ?
C30 C29 1.388(5) 2_655 ?
C30 H30 0.9300 . ?
C31 C32 1.324(7) . ?
C31 N5 1.348(6) . ?
C31 H31 0.9300 . ?
C32 N6 1.349(6) . ?
C32 H32 0.9300 . ?
C33 N6 1.288(5) . ?
C33 N5 1.343(5) . ?
C33 C34 1.500(7) . ?
C34 H34A 0.9600 . ?
C34 H34B 0.9600 . ?
C34 H34C 0.9600 . ?
C35 O6 1.239(5) . ?
C35 O5 1.271(5) . ?
C35 Cu2 2.515(4) . ?
Cu1 N4 1.956(3) 2_756 ?
Cu1 N4 1.956(3) . ?
Cu1 O3 1.963(3) 6_655 ?
Cu1 O3 1.963(3) 5_756 ?
Cu2 N6 1.957(3) 5_655 ?
Cu2 O2 1.960(3) . ?
Cu2 N2 1.969(3) 7_655 ?
Cu2 O5 2.000(3) . ?
Cu2 O6 2.422(3) . ?
N2 Cu2 1.969(3) 7_655 ?
N6 Cu2 1.957(3) 5_655 ?
O3 Cu1 1.963(3) 5_756 ?

loop_
_geom_torsion_atom_site_label_1
_geom_torsion_atom_site_label_2
_geom_torsion_atom_site_label_3
_geom_torsion_atom_site_label_4
_geom_torsion
_geom_torsion_site_symmetry_1
_geom_torsion_site_symmetry_2
_geom_torsion_site_symmetry_3
_geom_torsion_site_symmetry_4
_geom_torsion_publ_flag
O1 C1 C2 C7 -176.7(4) . . . . ?
O2 C1 C2 C7 5.9(6) . . . . ?
O1 C1 C2 C3 7.1(7) . . . . ?
O2 C1 C2 C3 -170.4(4) . . . . ?
C7 C2 C3 C4 -0.8(6) . . . . ?
C1 C2 C3 C4 175.5(4) . . . . ?
C2 C3 C4 C5 1.7(7) . . . . ?
C2 C3 C4 C8 -179.0(4) . . . . ?
C3 C4 C5 C6 0.2(7) . . . . ?
C8 C4 C5 C6 -179.1(4) . . . . ?
C4 C5 C6 C7 -2.9(6) . . . . ?
C4 C5 C6 C9 176.1(4) . . . . ?
C3 C2 C7 C6 -2.1(7) . . . . ?
C1 C2 C7 C6 -178.3(4) . . . . ?
C5 C6 C7 C2 3.9(6) . . . . ?
C9 C6 C7 C2 -175.2(4) . . . . ?
C5 C4 C8 O4 -18.6(7) . . . . ?
C3 C4 C8 O4 162.1(4) . . . . ?
C5 C4 C8 O3 161.0(4) . . . . ?
C3 C4 C8 O3 -18.3(6) . . . . ?
C7 C6 C9 C14 24.0(6) . . . . ?
C5 C6 C9 C14 -154.9(4) . . . . ?
C7 C6 C9 C10 -154.8(4) . . . . ?
C5 C6 C9 C10 26.2(6) . . . . ?
C14 C9 C10 C11 3.2(6) . . . . ?
C6 C9 C10 C11 -178.0(4) . . . . ?
C9 C10 C11 C12 -3.3(6) . . . . ?
C9 C10 C11 N3 176.8(4) . . . . ?
C10 C11 C12 C13 2.1(6) . . . . ?
N3 C11 C12 C13 -178.0(4) . . . . ?
C11 C12 C13 C14 -0.9(6) . . . . ?
C11 C12 C13 N1 177.0(4) . . . . ?
C12 C13 C14 C9 0.9(6) . . . . ?
N1 C13 C14 C9 -177.0(4) . . . . ?
C10 C9 C14 C13 -2.0(6) . . . . ?
C6 C9 C14 C13 179.1(4) . . . . ?
N4 C17 C18 N3 -0.5(6) . . . . ?
N1 C19 C20 N2 1.2(7) . . . . ?
C25 C23 C24 C23 0.1(3) . . . 2_655 ?
C35 C23 C24 C23 178.5(5) . . . 2_655 ?
C24 C23 C25 C26 -0.3(6) . . . . ?
C35 C23 C25 C26 -178.6(3) . . . . ?
C23 C25 C26 C25 0.1(3) . . . 2_655 ?
C23 C25 C26 C27 -179.9(3) . . . . ?
C25 C26 C27 C28 38.2(3) 2_655 . . 2_655 ?
C25 C26 C27 C28 -141.8(3) . . . 2_655 ?
C25 C26 C27 C28 -141.8(3) 2_655 . . . ?
C25 C26 C27 C28 38.2(3) . . . . ?
C28 C27 C28 C29 0.0(3) 2_655 . . . ?
C26 C27 C28 C29 180.0(3) . . . . ?
C27 C28 C29 C30 0.0(6) . . . . ?
C27 C28 C29 N5 179.6(3) . . . . ?
C28 C29 C30 C29 0.0(3) . . . 2_655 ?
N5 C29 C30 C29 -179.6(4) . . . 2_655 ?
N5 C31 C32 N6 -1.0(8) . . . . ?
C24 C23 C35 O6 11.8(6) . . . . ?
C25 C23 C35 O6 -169.9(4) . . . . ?
C24 C23 C35 O5 -165.1(3) . . . . ?
C25 C23 C35 O5 13.2(6) . . . . ?
C24 C23 C35 Cu2 -122.0(10) . . . . ?
C25 C23 C35 Cu2 56.3(13) . . . . ?
N2 C21 N1 C19 -0.2(5) . . . . ?
C22 C21 N1 C19 -178.0(5) . . . . ?
N2 C21 N1 C13 174.7(3) . . . . ?
C22 C21 N1 C13 -3.2(7) . . . . ?
C20 C19 N1 C21 -0.6(6) . . . . ?
C20 C19 N1 C13 -175.5(5) . . . . ?
C14 C13 N1 C21 61.2(5) . . . . ?
C12 C13 N1 C21 -116.8(5) . . . . ?
C14 C13 N1 C19 -124.9(5) . . . . ?
C12 C13 N1 C19 57.1(6) . . . . ?
N1 C21 N2 C20 0.9(5) . . . . ?
C22 C21 N2 C20 178.8(5) . . . . ?
N1 C21 N2 Cu2 179.0(2) . . . 7_655 ?
C22 C21 N2 Cu2 -3.2(6) . . . 7_655 ?
C19 C20 N2 C21 -1.3(7) . . . . ?
C19 C20 N2 Cu2 -179.4(4) . . . 7_655 ?
N4 C15 N3 C18 -0.1(5) . . . . ?
C16 C15 N3 C18 178.0(4) . . . . ?
N4 C15 N3 C11 178.4(3) . . . . ?
C16 C15 N3 C11 -3.5(6) . . . . ?
C17 C18 N3 C15 0.4(5) . . . . ?
C17 C18 N3 C11 -178.2(4) . . . . ?
C12 C11 N3 C15 118.2(4) . . . . ?
C10 C11 N3 C15 -62.0(5) . . . . ?
C12 C11 N3 C18 -63.5(6) . . . . ?
C10 C11 N3 C18 116.3(5) . . . . ?
N3 C15 N4 C17 -0.2(4) . . . . ?
C16 C15 N4 C17 -178.3(4) . . . . ?
N3 C15 N4 Cu1 -166.1(2) . . . . ?
C16 C15 N4 Cu1 15.8(6) . . . . ?
C18 C17 N4 C15 0.4(5) . . . . ?
C18 C17 N4 Cu1 166.0(3) . . . . ?
N6 C33 N5 C31 1.7(5) . . . . ?
C34 C33 N5 C31 178.0(6) . . . . ?
N6 C33 N5 C29 174.2(4) . . . . ?
C34 C33 N5 C29 -9.6(8) . . . . ?
C32 C31 N5 C33 -0.4(7) . . . . ?
C32 C31 N5 C29 -173.2(5) . . . . ?
C28 C29 N5 C33 57.7(6) . . . . ?
C30 C29 N5 C33 -122.7(4) . . . . ?
C28 C29 N5 C31 -131.2(5) . . . . ?
C30 C29 N5 C31 48.4(6) . . . . ?
N5 C33 N6 C32 -2.3(5) . . . . ?
C34 C33 N6 C32 -178.5(6) . . . . ?
N5 C33 N6 Cu2 174.5(3) . . . 5_655 ?
C34 C33 N6 Cu2 -1.7(7) . . . 5_655 ?
C31 C32 N6 C33 2.0(7) . . . . ?
C31 C32 N6 Cu2 -174.9(4) . . . 5_655 ?
O1 C1 O2 Cu2 -14.0(5) . . . . ?
C2 C1 O2 Cu2 163.4(3) . . . . ?
O4 C8 O3 Cu1 9.6(5) . . . 5_756 ?
C4 C8 O3 Cu1 -170.0(3) . . . 5_756 ?
O6 C35 O5 Cu2 -9.8(5) . . . . ?
C23 C35 O5 Cu2 167.0(3) . . . . ?
O5 C35 O6 Cu2 8.1(4) . . . . ?
C23 C35 O6 Cu2 -168.6(4) . . . . ?

loop_
_platon_squeeze_void_nr
_platon_squeeze_void_average_x
_platon_squeeze_void_average_y
_platon_squeeze_void_average_z
_platon_squeeze_void_volume
_platon_squeeze_void_count_electrons
_platon_squeeze_void_content
1 -0.013 -0.001 -0.003 7474 2543 ' '
